data_4037573
loop_
_publ_author_name
'Li, Xiaoping'
'Yan, Juzhang'
'Qin, Jialiang'
'Lin, Shilin'
'Chen, Weiwen'
'Zhan, Ruoting'
'Huang, Huicai'

_publ_section_title
;
 Enantioselective Synthesis of Benzofuran-Fused N-Heterocycles via Chiral
 Squaramide Catalyzed [4 + 2] Cyclization of Azadienes with Azlactones.
;
_journal_issue 12
_journal_name_full 'The Journal of organic chemistry'
_journal_page_first 8035
_journal_page_last 8045
_journal_paper_doi 10.1021/acs.joc.9b00911
_journal_volume 84
_journal_year 2019
_chemical_formula_sum 'C38 H30 Br N2 O5.5 S'
_chemical_formula_weight 714.61
_space_group_crystal_system triclinic
_space_group_IT_number 2
_space_group_name_Hall '-P 1'
_space_group_name_H-M_alt 'P -1'
_atom_sites_solution_hydrogens mixed
_audit_creation_method SHELXL-2014/7
_cell_angle_alpha 109.8940(10)
_cell_angle_beta 97.0300(10)
_cell_angle_gamma 101.8830(10)
_cell_formula_units_Z 4
_cell_length_a 10.04330(10)
_cell_length_b 17.29000(10)
_cell_length_c 20.81330(10)
_cell_measurement_reflns_used 25427
_cell_measurement_temperature 293(2)
_cell_measurement_theta_max 76.6190
_cell_measurement_theta_min 4.2510
_cell_volume 3252.13(5)
_computing_cell_refinement 'Bruker FRAMBO'
_computing_data_collection 'Bruker FRAMBO'
_computing_data_reduction 'Bruker SAINT'
_computing_molecular_graphics 'Bruker SHELXTL'
_computing_publication_material 'Bruker SHELXTL'
_computing_structure_refinement 'SHELXL-2014/7 (Sheldrick, 2014)'
_computing_structure_solution 'Bruker SHELXTL'
_diffrn_ambient_temperature 293(2)
_diffrn_measured_fraction_theta_full 0.998
_diffrn_measured_fraction_theta_max 0.998
_diffrn_measurement_device_type 'XtaLAB Synergy R, DW system, HyPix'
_diffrn_measurement_method 'phi and omega scans'
_diffrn_radiation_type CuK\a
_diffrn_radiation_wavelength 1.54178
_diffrn_reflns_av_R_equivalents 0.0289
_diffrn_reflns_av_unetI/netI 0.0289
_diffrn_reflns_Laue_measured_fraction_full 0.998
_diffrn_reflns_Laue_measured_fraction_max 0.998
_diffrn_reflns_limit_h_max 11
_diffrn_reflns_limit_h_min -10
_diffrn_reflns_limit_k_max 20
_diffrn_reflns_limit_k_min -19
_diffrn_reflns_limit_l_max 24
_diffrn_reflns_limit_l_min -24
_diffrn_reflns_number 37213
_diffrn_reflns_point_group_measured_fraction_full 0.998
_diffrn_reflns_point_group_measured_fraction_max 0.998
_diffrn_reflns_theta_full 65.000
_diffrn_reflns_theta_max 65.000
_diffrn_reflns_theta_min 2.308
_exptl_absorpt_coefficient_mu 2.733
_exptl_absorpt_correction_type none
_exptl_crystal_colour colourless
_exptl_crystal_density_diffrn 1.460
_exptl_crystal_description block
_exptl_crystal_F_000 1468
_refine_diff_density_max 0.391
_refine_diff_density_min -0.570
_refine_diff_density_rms 0.055
_refine_ls_extinction_method none
_refine_ls_goodness_of_fit_ref 1.024
_refine_ls_hydrogen_treatment constr
_refine_ls_matrix_type full
_refine_ls_number_parameters 861
_refine_ls_number_reflns 11044
_refine_ls_number_restraints 0
_refine_ls_restrained_S_all 1.024
_refine_ls_R_factor_all 0.0340
_refine_ls_R_factor_gt 0.0271
_refine_ls_shift/su_max 0.097
_refine_ls_shift/su_mean 0.001
_refine_ls_structure_factor_coef Fsqd
_refine_ls_weighting_details 'w=1/[\s^2^(Fo^2^)+(0.0307P)^2^+2.2798P] where P=(Fo^2^+2Fc^2^)/3'
_refine_ls_weighting_scheme calc
_refine_ls_wR_factor_gt 0.0676
_refine_ls_wR_factor_ref 0.0730
_reflns_Friedel_coverage 0.000
_reflns_number_gt 9626
_reflns_number_total 11044
_reflns_threshold_expression 'I > 2\s(I)'
_cod_data_source_file jo9b00911_si_001.cif
_cod_data_source_block XP01
_cod_depositor_comments
;

2020-08-05
Z value and formula fixed to values more according to usual
chemical conventions.                 miguel
;
_cod_original_formula_sum 'C76 H60 Br2 N4 O11 S2'
_cod_original_formula_weight 1429.22
_cod_original_formula_units_Z 2
_cod_database_code 4037573
_shelx_shelxl_version_number 2014/7
_shelx_space_group_comment
; 
The symmetry employed for this shelxl refinement is uniquely defined 
by the following loop, which should always be used as a source of 
symmetry information in preference to the above space-group names. 
They are only intended as comments. 
;

loop_
_space_group_symop_operation_xyz
'x, y, z'
'-x, -y, -z'

loop_
_atom_site_label
_atom_site_type_symbol
_atom_site_fract_x
_atom_site_fract_y
_atom_site_fract_z
_atom_site_U_iso_or_equiv
_atom_site_adp_type
_atom_site_occupancy
_atom_site_site_symmetry_order
_atom_site_calc_flag
_atom_site_refinement_flags_posn
_atom_site_refinement_flags_adp
Br20 Br 0.17607(2) -0.16281(2) 0.32090(2) 0.02345(6) Uani 1 1 d . .
Br63 Br 0.81552(2) 0.67216(2) 0.16504(2) 0.02332(6) Uani 1 1 d . .
S70 S 0.57045(4) 0.21563(3) -0.15773(2) 0.01528(9) Uani 1 1 d . .
S23 S 0.43699(4) 0.27147(3) 0.66911(2) 0.01596(10) Uani 1 1 d . .
O55 O 0.27008(12) 0.24541(8) 0.01878(6) 0.0168(3) Uani 1 1 d . .
O75 O 0.76968(12) 0.23978(8) -0.03721(6) 0.0165(3) Uani 1 1 d . .
O72 O 0.43699(13) 0.20655(9) -0.19592(6) 0.0207(3) Uani 1 1 d . .
O74 O 0.69870(14) 0.28126(9) 0.19545(7) 0.0235(3) Uani 1 1 d . .
O25 O 0.36440(14) 0.33240(8) 0.69963(7) 0.0226(3) Uani 1 1 d . .
O71 O 0.64735(13) 0.15499(8) -0.18228(7) 0.0213(3) Uani 1 1 d . .
O28 O 0.23719(12) 0.26292(8) 0.55408(6) 0.0171(3) Uani 1 1 d . .
O27 O 0.31297(14) 0.25166(9) 0.32870(7) 0.0248(3) Uani 1 1 d . .
O24 O 0.57039(13) 0.27464(9) 0.70366(6) 0.0213(3) Uani 1 1 d . .
N9 N 0.46927(15) 0.28567(9) 0.59353(7) 0.0147(3) Uani 1 1 d . .
N68 N 0.76048(15) 0.26457(9) 0.09087(8) 0.0159(3) Uani 1 1 d . .
H68 H 0.8304 0.2736 0.0718 0.019 Uiso 1 1 calc R U
N51 N 0.53696(15) 0.21053(9) -0.07932(7) 0.0146(3) Uani 1 1 d . .
N21 N 0.24553(15) 0.24975(9) 0.42808(8) 0.0158(3) Uani 1 1 d . .
H21 H 0.1751 0.2377 0.4460 0.019 Uiso 1 1 calc R U
C57 C 0.59020(17) 0.38174(11) 0.09176(9) 0.0155(4) Uani 1 1 d . .
C61 C 0.69674(19) 0.51941(12) 0.18479(10) 0.0187(4) Uani 1 1 d . .
H61 H 0.7225 0.5533 0.2322 0.022 Uiso 1 1 calc R U
C18 C 0.30782(19) -0.00385(12) 0.31392(10) 0.0196(4) Uani 1 1 d . .
H18 H 0.2865 -0.0336 0.2658 0.024 Uiso 1 1 calc R U
C1 C 0.59942(18) 0.28243(11) 0.57273(9) 0.0141(3) Uani 1 1 d . .
C17 C 0.27142(18) -0.04482(11) 0.35814(10) 0.0183(4) Uani 1 1 d . .
C48 C 0.52241(18) 0.28689(11) 0.06852(9) 0.0150(4) Uani 1 1 d . .
H48 H 0.4886 0.2764 0.1078 0.018 Uiso 1 1 calc R U
C60 C 0.72423(18) 0.55430(11) 0.13553(10) 0.0186(4) Uani 1 1 d . .
C50 C 0.65233(18) 0.22790(11) -0.02692(9) 0.0149(4) Uani 1 1 d . .
C19 C 0.37705(19) 0.08276(12) 0.34231(9) 0.0186(4) Uani 1 1 d . .
H19 H 0.4017 0.1108 0.3128 0.022 Uiso 1 1 calc R U
C62 C 0.63023(19) 0.43319(12) 0.16255(9) 0.0181(4) Uani 1 1 d . .
H62 H 0.6121 0.4094 0.1955 0.022 Uiso 1 1 calc R U
C14 C 0.40978(18) 0.12781(11) 0.41412(9) 0.0157(4) Uani 1 1 d . .
C54 C 0.18520(19) 0.19948(11) -0.04648(9) 0.0172(4) Uani 1 1 d . .
C2 C 0.74248(18) 0.31934(11) 0.61080(9) 0.0153(4) Uani 1 1 d . .
C10 C 0.81592(19) 0.36406(11) 0.68014(10) 0.0180(4) Uani 1 1 d . .
H10 H 0.7691 0.3790 0.7165 0.022 Uiso 1 1 calc R U
C73 C 0.78911(19) 0.28388(11) 0.16046(9) 0.0176(4) Uani 1 1 d . .
C52 C 0.40563(17) 0.21507(11) -0.06006(9) 0.0139(3) Uani 1 1 d . .
C3 C 0.81948(19) 0.30113(11) 0.55841(9) 0.0174(4) Uani 1 1 d . .
C8 C 0.35398(18) 0.27494(11) 0.54337(9) 0.0147(4) Uani 1 1 d . .
C16 C 0.3049(2) -0.00190(12) 0.42985(10) 0.0212(4) Uani 1 1 d . .
H16 H 0.2809 -0.0304 0.4592 0.025 Uiso 1 1 calc R U
C30 C 0.18627(19) 0.15221(12) 0.63045(10) 0.0197(4) Uani 1 1 d . .
H30 H 0.1448 0.1971 0.6384 0.024 Uiso 1 1 calc R U
C29 C 0.32985(18) 0.16723(12) 0.64165(9) 0.0161(4) Uani 1 1 d . .
C26 C 0.21980(19) 0.23897(11) 0.36006(9) 0.0177(4) Uani 1 1 d . .
C5 C 0.60080(18) 0.25004(11) 0.50430(9) 0.0153(4) Uani 1 1 d . .
C59 C 0.6832(2) 0.50531(12) 0.06498(10) 0.0224(4) Uani 1 1 d . .
H59 H 0.7004 0.5296 0.0322 0.027 Uiso 1 1 calc R U
C64 C 0.18900(19) 0.12707(12) -0.16695(10) 0.0182(4) Uani 1 1 d . .
H64 H 0.2360 0.1092 -0.2028 0.022 Uiso 1 1 calc R U
C49 C 0.62414(18) 0.23017(11) 0.04494(9) 0.0152(4) Uani 1 1 d . .
C15 C 0.3746(2) 0.08417(12) 0.45751(10) 0.0202(4) Uani 1 1 d . .
H15 H 0.3982 0.1132 0.5057 0.024 Uiso 1 1 calc R U
C36 C 0.36537(18) 0.43508(11) 0.51638(10) 0.0188(4) Uani 1 1 d . .
C7 C 0.38237(18) 0.27999(11) 0.47360(9) 0.0147(4) Uani 1 1 d . .
C34 C 0.39372(19) 0.10134(12) 0.63287(9) 0.0197(4) Uani 1 1 d . .
H34 H 0.4902 0.1128 0.6423 0.024 Uiso 1 1 calc R U
C13 C 0.96283(19) 0.32153(13) 0.57048(10) 0.0223(4) Uani 1 1 d . .
H13 H 1.0099 0.3075 0.5341 0.027 Uiso 1 1 calc R U
C77 C 0.60487(19) 0.38272(12) -0.13430(9) 0.0191(4) Uani 1 1 d . .
H77 H 0.5082 0.3693 -0.1445 0.023 Uiso 1 1 calc R U
C53 C 0.26230(18) 0.17644(11) -0.09828(9) 0.0143(3) Uani 1 1 d . .
C56 C 0.40330(18) 0.25314(11) 0.00766(9) 0.0148(4) Uani 1 1 d . .
C89 C 0.9413(2) 0.31188(12) 0.19255(10) 0.0203(4) Uani 1 1 d . .
C76 C 0.67272(18) 0.31976(12) -0.13641(9) 0.0156(4) Uani 1 1 d . .
C11 C 0.9601(2) 0.38544(12) 0.69306(10) 0.0223(4) Uani 1 1 d . .
H11 H 1.0099 0.4150 0.7388 0.027 Uiso 1 1 calc R U
C6 C 0.48094(18) 0.22292(11) 0.44440(9) 0.0151(4) Uani 1 1 d . .
H6 H 0.5153 0.2385 0.4072 0.018 Uiso 1 1 calc R U
C69 C 0.55973(18) 0.13715(11) 0.03869(9) 0.0156(4) Uani 1 1 d . .
H69A H 0.5459 0.1382 0.0843 0.019 Uiso 1 1 calc R U
H69B H 0.4691 0.1154 0.0074 0.019 Uiso 1 1 calc R U
C66 C -0.02859(19) 0.13184(13) -0.12714(11) 0.0238(4) Uani 1 1 d . .
H66 H -0.1253 0.1174 -0.1381 0.029 Uiso 1 1 calc R U
C81 C 0.81732(19) 0.33788(12) -0.12391(10) 0.0190(4) Uani 1 1 d . .
H81 H 0.8619 0.2949 -0.1275 0.023 Uiso 1 1 calc R U
C58 C 0.6162(2) 0.41945(12) 0.04353(10) 0.0205(4) Uani 1 1 d . .
H58 H 0.5880 0.3864 -0.0040 0.025 Uiso 1 1 calc R U
C47 C -0.02710(19) 0.24915(12) 0.35589(10) 0.0210(4) Uani 1 1 d . .
H47 H 0.0036 0.2985 0.3961 0.025 Uiso 1 1 calc R U
C12 C 1.03292(19) 0.36375(13) 0.63921(11) 0.0233(4) Uani 1 1 d . .
H12 H 1.1296 0.3780 0.6498 0.028 Uiso 1 1 calc R U
C78 C 0.6828(2) 0.46565(13) -0.11681(10) 0.0221(4) Uani 1 1 d . .
H78 H 0.6380 0.5080 -0.1154 0.027 Uiso 1 1 calc R U
C83 C 0.64767(19) 0.07697(11) 0.01213(10) 0.0194(4) Uani 1 1 d . .
C46 C -0.1681(2) 0.21717(14) 0.32581(11) 0.0266(4) Uani 1 1 d . .
H46 H -0.2312 0.2459 0.3449 0.032 Uiso 1 1 calc R U
C33 C 0.3117(2) 0.01868(13) 0.60993(10) 0.0223(4) Uani 1 1 d . .
H33 H 0.3537 -0.0257 0.6042 0.027 Uiso 1 1 calc R U
C67 C 0.04145(19) 0.17905(12) -0.05885(10) 0.0212(4) Uani 1 1 d . .
H67 H -0.0058 0.1962 -0.0230 0.025 Uiso 1 1 calc R U
C65 C 0.04520(19) 0.10560(12) -0.18010(10) 0.0216(4) Uani 1 1 d . .
H65 H -0.0042 0.0727 -0.2255 0.026 Uiso 1 1 calc R U
C32 C 0.1666(2) 0.00064(13) 0.59517(10) 0.0228(4) Uani 1 1 d . .
C90 C 1.0325(2) 0.26727(13) 0.16194(11) 0.0240(4) Uani 1 1 d . .
H90 H 0.9989 0.2184 0.1215 0.029 Uiso 1 1 calc R U
C42 C 0.0685(2) 0.20800(12) 0.32647(9) 0.0196(4) Uani 1 1 d . .
C22 C 0.45046(19) 0.37454(11) 0.48580(10) 0.0177(4) Uani 1 1 d . .
H22A H 0.5407 0.3930 0.5170 0.021 Uiso 1 1 calc R U
H22B H 0.4656 0.3779 0.4416 0.021 Uiso 1 1 calc R U
C79 C 0.8284(2) 0.48653(13) -0.10123(10) 0.0227(4) Uani 1 1 d . .
C43 C 0.0217(2) 0.13397(13) 0.26654(10) 0.0270(4) Uani 1 1 d . .
H43 H 0.0850 0.1068 0.2457 0.032 Uiso 1 1 calc R U
C88 C 0.6381(2) 0.03480(12) -0.05899(11) 0.0242(4) Uani 1 1 d . .
H88 H 0.5773 0.0443 -0.0912 0.029 Uiso 1 1 calc R U
C31 C 0.1062(2) 0.06859(13) 0.60708(10) 0.0230(4) Uani 1 1 d . .
H31 H 0.0098 0.0575 0.5992 0.028 Uiso 1 1 calc R U
C37 C 0.2668(2) 0.45099(12) 0.47292(12) 0.0251(4) Uani 1 1 d . .
H37 H 0.2527 0.4236 0.4247 0.030 Uiso 1 1 calc R U
O95 O 0.4600(3) 0.19129(14) 0.22445(15) 0.0871(9) Uani 1 1 d G .
H95A H 0.5336 0.2258 0.2244 0.131 Uiso 1 1 d G U
H95B H 0.4207 0.2169 0.2561 0.131 Uiso 1 1 d G U
C94 C 0.9918(2) 0.38482(13) 0.25256(11) 0.0280(5) Uani 1 1 d . .
H94 H 0.9308 0.4140 0.2737 0.034 Uiso 1 1 calc R U
C80 C 0.8931(2) 0.42146(13) -0.10601(10) 0.0232(4) Uani 1 1 d . .
H80 H 0.9897 0.4345 -0.0969 0.028 Uiso 1 1 calc R U
C45 C -0.2142(2) 0.14218(14) 0.26722(11) 0.0299(5) Uani 1 1 d . .
H45 H -0.3088 0.1197 0.2475 0.036 Uiso 1 1 calc R U
C86 C 0.8096(2) -0.03578(14) -0.03448(14) 0.0361(6) Uani 1 1 d . .
H86 H 0.8632 -0.0736 -0.0501 0.043 Uiso 1 1 calc R U
C87 C 0.7189(2) -0.02146(13) -0.08233(12) 0.0323(5) Uani 1 1 d . .
H87 H 0.7119 -0.0494 -0.1300 0.039 Uiso 1 1 calc R U
C84 C 0.7403(2) 0.06207(13) 0.05943(12) 0.0253(4) Uani 1 1 d . .
H84 H 0.7483 0.0902 0.1072 0.030 Uiso 1 1 calc R U
C41 C 0.3841(2) 0.47711(12) 0.58842(11) 0.0260(4) Uani 1 1 d . .
H41 H 0.4489 0.4670 0.6184 0.031 Uiso 1 1 calc R U
C44 C -0.1195(2) 0.10091(14) 0.23813(11) 0.0327(5) Uani 1 1 d . .
H44 H -0.1509 0.0504 0.1990 0.039 Uiso 1 1 calc R U
C93 C 1.1335(2) 0.41428(14) 0.28108(12) 0.0362(5) Uani 1 1 d . .
H93 H 1.1677 0.4640 0.3207 0.043 Uiso 1 1 calc R U
C91 C 1.1738(2) 0.29580(15) 0.19173(12) 0.0326(5) Uani 1 1 d . .
H91 H 1.2345 0.2652 0.1721 0.039 Uiso 1 1 calc R U
C40 C 0.3070(3) 0.53382(14) 0.61582(13) 0.0361(5) Uani 1 1 d . .
H40 H 0.3214 0.5620 0.6639 0.043 Uiso 1 1 calc R U
C85 C 0.8207(2) 0.00570(14) 0.03607(14) 0.0339(5) Uani 1 1 d . .
H85 H 0.8818 -0.0039 0.0681 0.041 Uiso 1 1 calc R U
C38 C 0.1890(2) 0.50751(14) 0.50075(14) 0.0348(5) Uani 1 1 d . .
H38 H 0.1232 0.5175 0.4711 0.042 Uiso 1 1 calc R U
C92 C 1.2239(2) 0.36984(15) 0.25065(13) 0.0370(6) Uani 1 1 d . .
H92 H 1.3188 0.3898 0.2699 0.044 Uiso 1 1 calc R U
C82 C 0.9128(2) 0.57741(14) -0.08003(13) 0.0364(5) Uani 1 1 d . .
H82A H 0.8765 0.6018 -0.1112 0.055 Uiso 1 1 calc R U
H82B H 1.0080 0.5785 -0.0823 0.055 Uiso 1 1 calc R U
H82C H 0.9076 0.6098 -0.0331 0.055 Uiso 1 1 calc R U
C35 C 0.0775(2) -0.08957(14) 0.56711(13) 0.0349(5) Uani 1 1 d . .
H35A H 0.0797 -0.1165 0.5187 0.052 Uiso 1 1 calc R U
H35B H -0.0165 -0.0896 0.5716 0.052 Uiso 1 1 calc R U
H35C H 0.1122 -0.1203 0.5931 0.052 Uiso 1 1 calc R U
C39 C 0.2092(2) 0.54861(14) 0.57201(14) 0.0399(6) Uani 1 1 d . .
H39 H 0.1570 0.5862 0.5906 0.048 Uiso 1 1 calc R U
O2 O 0.73364(12) 0.25987(8) 0.49277(6) 0.0177(3) Uani 1 1 d . .

loop_
_atom_site_aniso_label
_atom_site_aniso_U_11
_atom_site_aniso_U_22
_atom_site_aniso_U_33
_atom_site_aniso_U_23
_atom_site_aniso_U_13
_atom_site_aniso_U_12
Br20 0.02393(11) 0.01481(10) 0.02756(11) 0.00323(8) 0.00579(8) 0.00453(8)
Br63 0.02243(11) 0.01431(10) 0.03088(12) 0.00532(8) 0.00744(8) 0.00436(8)
S70 0.0132(2) 0.0181(2) 0.0128(2) 0.00402(17) 0.00392(16) 0.00298(16)
S23 0.0140(2) 0.0193(2) 0.0127(2) 0.00438(17) 0.00407(16) 0.00266(17)
O55 0.0125(6) 0.0204(6) 0.0181(6) 0.0062(5) 0.0046(5) 0.0062(5)
O75 0.0111(6) 0.0187(6) 0.0207(6) 0.0080(5) 0.0041(5) 0.0046(5)
O72 0.0162(6) 0.0287(7) 0.0150(6) 0.0085(6) 0.0023(5) 0.0015(5)
O74 0.0223(7) 0.0302(8) 0.0221(7) 0.0148(6) 0.0050(6) 0.0072(6)
O25 0.0231(7) 0.0217(7) 0.0196(7) 0.0030(6) 0.0092(5) 0.0042(6)
O71 0.0218(7) 0.0184(7) 0.0206(7) 0.0024(5) 0.0086(5) 0.0047(5)
O28 0.0124(6) 0.0205(7) 0.0203(6) 0.0090(5) 0.0055(5) 0.0052(5)
O27 0.0243(7) 0.0351(8) 0.0234(7) 0.0163(6) 0.0096(6) 0.0133(6)
O24 0.0163(6) 0.0309(7) 0.0153(6) 0.0099(6) 0.0021(5) 0.0019(5)
N9 0.0113(7) 0.0180(8) 0.0153(7) 0.0059(6) 0.0039(6) 0.0048(6)
N68 0.0119(7) 0.0187(8) 0.0180(8) 0.0088(6) 0.0023(6) 0.0029(6)
N51 0.0111(7) 0.0181(8) 0.0153(7) 0.0064(6) 0.0040(6) 0.0045(6)
N21 0.0121(7) 0.0190(8) 0.0181(8) 0.0089(6) 0.0032(6) 0.0045(6)
C57 0.0113(8) 0.0177(9) 0.0175(9) 0.0053(7) 0.0026(7) 0.0062(7)
C61 0.0179(9) 0.0189(9) 0.0171(9) 0.0023(8) 0.0025(7) 0.0086(7)
C18 0.0218(9) 0.0200(10) 0.0153(9) 0.0031(8) 0.0027(7) 0.0091(8)
C1 0.0124(8) 0.0137(8) 0.0172(9) 0.0063(7) 0.0041(7) 0.0043(7)
C17 0.0148(9) 0.0151(9) 0.0239(10) 0.0041(8) 0.0049(7) 0.0069(7)
C48 0.0127(8) 0.0178(9) 0.0156(9) 0.0063(7) 0.0048(7) 0.0051(7)
C60 0.0157(9) 0.0145(9) 0.0248(10) 0.0058(8) 0.0038(7) 0.0053(7)
C50 0.0158(9) 0.0106(8) 0.0177(9) 0.0046(7) 0.0026(7) 0.0041(7)
C19 0.0207(9) 0.0227(10) 0.0164(9) 0.0091(8) 0.0056(7) 0.0102(8)
C62 0.0181(9) 0.0217(10) 0.0157(9) 0.0067(8) 0.0036(7) 0.0083(7)
C14 0.0119(8) 0.0178(9) 0.0180(9) 0.0062(7) 0.0034(7) 0.0058(7)
C54 0.0161(9) 0.0162(9) 0.0198(9) 0.0079(8) 0.0018(7) 0.0042(7)
C2 0.0139(8) 0.0132(8) 0.0201(9) 0.0072(7) 0.0037(7) 0.0047(7)
C10 0.0162(9) 0.0172(9) 0.0193(9) 0.0060(8) 0.0031(7) 0.0035(7)
C73 0.0196(9) 0.0154(9) 0.0197(9) 0.0095(8) 0.0024(8) 0.0043(7)
C52 0.0118(8) 0.0137(8) 0.0170(9) 0.0065(7) 0.0032(7) 0.0039(7)
C3 0.0162(9) 0.0173(9) 0.0188(9) 0.0063(8) 0.0032(7) 0.0059(7)
C8 0.0164(9) 0.0093(8) 0.0165(9) 0.0026(7) 0.0026(7) 0.0036(7)
C16 0.0244(10) 0.0207(10) 0.0217(10) 0.0102(8) 0.0085(8) 0.0068(8)
C30 0.0179(9) 0.0232(10) 0.0223(9) 0.0105(8) 0.0082(8) 0.0089(8)
C29 0.0172(9) 0.0191(9) 0.0127(8) 0.0066(7) 0.0044(7) 0.0046(7)
C26 0.0213(9) 0.0167(9) 0.0195(9) 0.0090(8) 0.0057(8) 0.0097(7)
C5 0.0133(8) 0.0141(9) 0.0188(9) 0.0065(7) 0.0037(7) 0.0035(7)
C59 0.0281(10) 0.0215(10) 0.0228(10) 0.0124(8) 0.0108(8) 0.0070(8)
C64 0.0162(9) 0.0168(9) 0.0207(9) 0.0072(8) 0.0021(7) 0.0031(7)
C49 0.0126(8) 0.0160(9) 0.0163(9) 0.0063(7) 0.0019(7) 0.0023(7)
C15 0.0247(10) 0.0213(10) 0.0141(9) 0.0053(8) 0.0050(7) 0.0070(8)
C36 0.0154(9) 0.0139(9) 0.0273(10) 0.0087(8) 0.0076(8) 0.0007(7)
C7 0.0134(8) 0.0153(9) 0.0164(9) 0.0070(7) 0.0035(7) 0.0038(7)
C34 0.0169(9) 0.0277(10) 0.0177(9) 0.0106(8) 0.0049(7) 0.0085(8)
C13 0.0156(9) 0.0282(10) 0.0252(10) 0.0100(9) 0.0078(8) 0.0081(8)
C77 0.0166(9) 0.0266(10) 0.0155(9) 0.0082(8) 0.0041(7) 0.0078(8)
C53 0.0124(8) 0.0133(8) 0.0185(9) 0.0068(7) 0.0041(7) 0.0044(7)
C56 0.0116(8) 0.0149(9) 0.0192(9) 0.0073(7) 0.0036(7) 0.0041(7)
C89 0.0208(10) 0.0210(10) 0.0206(9) 0.0138(8) -0.0010(8) 0.0015(8)
C76 0.0165(9) 0.0189(9) 0.0125(8) 0.0067(7) 0.0048(7) 0.0044(7)
C11 0.0177(9) 0.0216(10) 0.0220(10) 0.0060(8) -0.0020(8) 0.0008(8)
C6 0.0132(8) 0.0191(9) 0.0153(9) 0.0072(7) 0.0054(7) 0.0064(7)
C69 0.0137(8) 0.0146(9) 0.0190(9) 0.0073(7) 0.0041(7) 0.0028(7)
C66 0.0127(9) 0.0258(10) 0.0329(11) 0.0128(9) 0.0012(8) 0.0040(8)
C81 0.0167(9) 0.0218(10) 0.0225(9) 0.0102(8) 0.0073(7) 0.0081(8)
C58 0.0263(10) 0.0187(9) 0.0153(9) 0.0048(8) 0.0055(8) 0.0058(8)
C47 0.0204(10) 0.0209(10) 0.0215(10) 0.0091(8) 0.0019(8) 0.0048(8)
C12 0.0114(9) 0.0256(10) 0.0308(11) 0.0089(9) 0.0025(8) 0.0049(8)
C78 0.0282(10) 0.0232(10) 0.0204(9) 0.0106(8) 0.0074(8) 0.0130(8)
C83 0.0154(9) 0.0144(9) 0.0290(10) 0.0105(8) 0.0060(8) 0.0002(7)
C46 0.0205(10) 0.0305(11) 0.0328(11) 0.0160(9) 0.0038(9) 0.0090(8)
C33 0.0278(10) 0.0229(10) 0.0223(10) 0.0116(8) 0.0076(8) 0.0130(8)
C67 0.0156(9) 0.0249(10) 0.0269(10) 0.0114(8) 0.0072(8) 0.0090(8)
C65 0.0174(9) 0.0193(10) 0.0243(10) 0.0077(8) -0.0011(8) 0.0007(7)
C32 0.0276(10) 0.0223(10) 0.0203(9) 0.0114(8) 0.0057(8) 0.0042(8)
C90 0.0197(10) 0.0270(11) 0.0276(10) 0.0150(9) 0.0009(8) 0.0052(8)
C42 0.0241(10) 0.0198(9) 0.0175(9) 0.0113(8) 0.0013(8) 0.0062(8)
C22 0.0159(9) 0.0164(9) 0.0225(9) 0.0090(8) 0.0063(7) 0.0037(7)
C79 0.0274(10) 0.0219(10) 0.0209(10) 0.0102(8) 0.0073(8) 0.0058(8)
C43 0.0328(11) 0.0261(11) 0.0220(10) 0.0066(9) -0.0002(9) 0.0152(9)
C88 0.0249(10) 0.0167(10) 0.0324(11) 0.0116(9) 0.0104(9) 0.0021(8)
C31 0.0158(9) 0.0270(11) 0.0285(10) 0.0141(9) 0.0063(8) 0.0033(8)
C37 0.0181(10) 0.0176(10) 0.0378(12) 0.0106(9) 0.0031(8) 0.0021(8)
O95 0.0838(18) 0.0535(13) 0.1035(19) -0.0012(13) 0.0695(16) -0.0017(12)
C94 0.0332(11) 0.0252(11) 0.0239(10) 0.0118(9) -0.0034(9) 0.0056(9)
C80 0.0163(9) 0.0271(11) 0.0278(10) 0.0141(9) 0.0060(8) 0.0020(8)
C45 0.0244(11) 0.0268(11) 0.0361(12) 0.0167(10) -0.0068(9) 0.0013(9)
C86 0.0210(11) 0.0234(11) 0.0707(17) 0.0210(12) 0.0194(11) 0.0085(9)
C87 0.0362(12) 0.0192(10) 0.0434(13) 0.0092(9) 0.0265(10) 0.0053(9)
C84 0.0190(10) 0.0200(10) 0.0369(11) 0.0119(9) 0.0026(8) 0.0048(8)
C41 0.0314(11) 0.0182(10) 0.0297(11) 0.0104(9) 0.0110(9) 0.0038(8)
C44 0.0393(13) 0.0219(11) 0.0277(11) 0.0067(9) -0.0115(9) 0.0042(9)
C93 0.0382(13) 0.0260(11) 0.0342(12) 0.0156(10) -0.0168(10) -0.0057(10)
C91 0.0187(10) 0.0404(13) 0.0452(13) 0.0273(11) 0.0006(9) 0.0059(9)
C40 0.0442(14) 0.0210(11) 0.0409(13) 0.0050(10) 0.0246(11) 0.0062(10)
C85 0.0195(10) 0.0265(11) 0.0588(15) 0.0212(11) 0.0039(10) 0.0061(9)
C38 0.0175(10) 0.0232(11) 0.0664(16) 0.0199(11) 0.0078(10) 0.0064(8)
C92 0.0212(11) 0.0391(13) 0.0496(14) 0.0293(12) -0.0123(10) -0.0042(10)
C82 0.0381(13) 0.0258(12) 0.0441(13) 0.0166(10) 0.0076(11) 0.0009(10)
C35 0.0363(12) 0.0239(11) 0.0434(13) 0.0159(10) 0.0052(10) 0.0021(9)
C39 0.0326(12) 0.0221(11) 0.0694(18) 0.0138(12) 0.0284(12) 0.0123(10)
O2 0.0124(6) 0.0230(7) 0.0180(6) 0.0068(5) 0.0043(5) 0.0062(5)

loop_
_atom_type_symbol
_atom_type_description
_atom_type_scat_dispersion_real
_atom_type_scat_dispersion_imag
_atom_type_scat_source
C C 0.0181 0.0091 'International Tables Vol C Tables 4.2.6.8 and 6.1.1.4'
H H 0.0000 0.0000 'International Tables Vol C Tables 4.2.6.8 and 6.1.1.4'
N N 0.0311 0.0180 'International Tables Vol C Tables 4.2.6.8 and 6.1.1.4'
O O 0.0492 0.0322 'International Tables Vol C Tables 4.2.6.8 and 6.1.1.4'
S S 0.3331 0.5567 'International Tables Vol C Tables 4.2.6.8 and 6.1.1.4'
Br Br -0.6763 1.2805 'International Tables Vol C Tables 4.2.6.8 and 6.1.1.4'

loop_
_geom_angle_atom_site_label_1
_geom_angle_atom_site_label_2
_geom_angle_atom_site_label_3
_geom_angle
O72 S70 O71 121.24(8)
O72 S70 N51 103.36(7)
O71 S70 N51 105.73(8)
O72 S70 C76 108.68(8)
O71 S70 C76 110.95(8)
N51 S70 C76 105.46(8)
O25 S23 O24 121.45(8)
O25 S23 N9 105.70(8)
O24 S23 N9 103.06(7)
O25 S23 C29 110.83(8)
O24 S23 C29 108.73(8)
N9 S23 C29 105.64(8)
C56 O55 C54 105.07(13)
C8 N9 C1 118.57(14)
C8 N9 S23 117.05(12)
C1 N9 S23 121.73(12)
C73 N68 C49 126.72(15)
C50 N51 C52 118.52(14)
C50 N51 S70 116.66(11)
C52 N51 S70 122.09(11)
C26 N21 C7 125.39(15)
C58 C57 C62 118.20(17)
C58 C57 C48 121.42(16)
C62 C57 C48 120.38(16)
C60 C61 C62 119.13(17)
C17 C18 C19 119.11(17)
C5 C1 N9 119.08(16)
C5 C1 C2 107.71(15)
N9 C1 C2 132.53(16)
C18 C17 C16 121.15(17)
C18 C17 Br20 120.06(14)
C16 C17 Br20 118.78(14)
C56 C48 C57 114.00(15)
C56 C48 C49 104.42(14)
C57 C48 C49 113.32(14)
C59 C60 C61 121.03(17)
C59 C60 Br63 119.26(14)
C61 C60 Br63 119.69(14)
O75 C50 N51 121.77(16)
O75 C50 C49 121.14(16)
N51 C50 C49 117.08(15)
C14 C19 C18 120.94(17)
C61 C62 C57 121.15(17)
C19 C14 C15 118.58(17)
C19 C14 C6 120.50(16)
C15 C14 C6 120.91(16)
O55 C54 C67 123.84(17)
O55 C54 C53 111.81(15)
C67 C54 C53 124.35(17)
C3 C2 C10 117.89(16)
C3 C2 C1 103.58(15)
C10 C2 C1 138.53(17)
C11 C10 C2 118.30(17)
O74 C73 N68 123.46(16)
O74 C73 C89 122.40(16)
N68 C73 C89 114.11(15)
C56 C52 N51 118.79(15)
C56 C52 C53 107.62(15)
N51 C52 C53 133.07(15)
C13 C3 O2 124.10(16)
C13 C3 C2 124.43(17)
O2 C3 C2 111.46(15)
O28 C8 N9 121.87(16)
O28 C8 C7 121.29(16)
N9 C8 C7 116.84(15)
C17 C16 C15 119.19(17)
C31 C30 C29 118.24(17)
C30 C29 C34 121.64(17)
C30 C29 S23 120.48(14)
C34 C29 S23 117.87(14)
O27 C26 N21 122.67(17)
O27 C26 C42 123.67(16)
N21 C26 C42 113.64(15)
C1 C5 O2 111.92(15)
C1 C5 C6 127.16(16)
O2 C5 C6 119.72(15)
C60 C59 C58 119.20(17)
C65 C64 C53 118.46(17)
N68 C49 C50 104.38(14)
N68 C49 C69 110.39(14)
C50 C49 C69 108.67(14)
N68 C49 C48 112.78(14)
C50 C49 C48 109.94(14)
C69 C49 C48 110.45(14)
C16 C15 C14 120.99(17)
C37 C36 C41 118.29(18)
C37 C36 C22 120.46(17)
C41 C36 C22 121.25(17)
N21 C7 C8 104.29(14)
N21 C7 C22 110.87(14)
C8 C7 C22 108.83(14)
N21 C7 C6 112.03(14)
C8 C7 C6 110.48(14)
C22 C7 C6 110.16(14)
C33 C34 C29 118.95(17)
C3 C13 C12 116.68(18)
C78 C77 C76 119.22(17)
C54 C53 C64 117.88(16)
C54 C53 C52 103.35(15)
C64 C53 C52 138.77(16)
C52 C56 O55 112.11(15)
C52 C56 C48 127.48(16)
O55 C56 C48 119.52(15)
C94 C89 C90 119.91(18)
C94 C89 C73 118.95(18)
C90 C89 C73 121.11(17)
C77 C76 C81 121.31(17)
C77 C76 S70 117.93(14)
C81 C76 S70 120.73(14)
C10 C11 C12 121.89(18)
C5 C6 C14 114.50(15)
C5 C6 C7 104.19(14)
C14 C6 C7 113.70(14)
C83 C69 C49 113.82(14)
C67 C66 C65 120.46(17)
C80 C81 C76 118.34(17)
C59 C58 C57 121.26(17)
C46 C47 C42 120.52(19)
C13 C12 C11 120.76(17)
C77 C78 C79 120.80(18)
C88 C83 C84 118.63(18)
C88 C83 C69 121.52(17)
C84 C83 C69 119.85(17)
C45 C46 C47 119.7(2)
C34 C33 C32 121.05(18)
C66 C67 C54 116.74(18)
C64 C65 C66 122.07(18)
C31 C32 C33 118.37(18)
C31 C32 C35 120.57(19)
C33 C32 C35 121.06(19)
C91 C90 C89 120.0(2)
C47 C42 C43 119.42(18)
C47 C42 C26 121.29(17)
C43 C42 C26 119.20(17)
C36 C22 C7 114.07(14)
C80 C79 C78 118.50(18)
C80 C79 C82 120.89(19)
C78 C79 C82 120.60(19)
C44 C43 C42 119.7(2)
C83 C88 C87 120.5(2)
C30 C31 C32 121.65(18)
C36 C37 C38 120.8(2)
C89 C94 C93 119.8(2)
C81 C80 C79 121.74(18)
C44 C45 C46 119.84(19)
C85 C86 C87 120.2(2)
C86 C87 C88 119.9(2)
C85 C84 C83 120.8(2)
C40 C41 C36 120.7(2)
C45 C44 C43 120.7(2)
C92 C93 C94 120.2(2)
C92 C91 C90 119.8(2)
C39 C40 C41 120.3(2)
C86 C85 C84 119.8(2)
C39 C38 C37 120.1(2)
C91 C92 C93 120.3(2)
C38 C39 C40 119.8(2)
C5 O2 C3 105.26(13)

loop_
_geom_bond_atom_site_label_1
_geom_bond_atom_site_label_2
_geom_bond_distance
Br20 C17 1.9019(18)
Br63 C60 1.9004(18)
S70 O72 1.4216(13)
S70 O71 1.4221(13)
S70 N51 1.7332(14)
S70 C76 1.7540(18)
S23 O25 1.4208(14)
S23 O24 1.4221(13)
S23 N9 1.7306(15)
S23 C29 1.7558(18)
O55 C56 1.373(2)
O55 C54 1.381(2)
O75 C50 1.212(2)
O74 C73 1.234(2)
O28 C8 1.210(2)
O27 C26 1.230(2)
N9 C8 1.396(2)
N9 C1 1.432(2)
N68 C73 1.350(2)
N68 C49 1.449(2)
N51 C50 1.395(2)
N51 C52 1.434(2)
N21 C26 1.348(2)
N21 C7 1.452(2)
C57 C58 1.393(3)
C57 C62 1.393(3)
C57 C48 1.519(2)
C61 C60 1.383(3)
C61 C62 1.388(3)
C18 C17 1.379(3)
C18 C19 1.394(3)
C1 C5 1.344(3)
C1 C2 1.449(2)
C17 C16 1.383(3)
C48 C56 1.488(2)
C48 C49 1.567(2)
C60 C59 1.380(3)
C50 C49 1.545(2)
C19 C14 1.389(3)
C14 C15 1.394(3)
C14 C6 1.521(3)
C54 C67 1.383(3)
C54 C53 1.400(3)
C2 C3 1.400(3)
C2 C10 1.404(3)
C10 C11 1.387(3)
C73 C89 1.498(3)
C52 C56 1.343(2)
C52 C53 1.454(2)
C3 C13 1.379(3)
C3 O2 1.383(2)
C8 C7 1.541(2)
C16 C15 1.388(3)
C30 C31 1.386(3)
C30 C29 1.387(3)
C29 C34 1.390(3)
C26 C42 1.495(3)
C5 O2 1.371(2)
C5 C6 1.492(2)
C59 C58 1.386(3)
C64 C65 1.383(3)
C64 C53 1.402(3)
C49 C69 1.559(2)
C36 C37 1.391(3)
C36 C41 1.394(3)
C36 C22 1.510(3)
C7 C22 1.555(2)
C7 C6 1.570(2)
C34 C33 1.380(3)
C13 C12 1.381(3)
C77 C78 1.384(3)
C77 C76 1.390(3)
C89 C94 1.385(3)
C89 C90 1.392(3)
C76 C81 1.393(3)
C11 C12 1.400(3)
C69 C83 1.508(3)
C66 C67 1.382(3)
C66 C65 1.403(3)
C81 C80 1.385(3)
C47 C46 1.388(3)
C47 C42 1.390(3)
C78 C79 1.400(3)
C83 C88 1.391(3)
C83 C84 1.396(3)
C46 C45 1.386(3)
C33 C32 1.398(3)
C32 C31 1.393(3)
C32 C35 1.501(3)
C90 C91 1.389(3)
C42 C43 1.392(3)
C79 C80 1.393(3)
C79 C82 1.507(3)
C43 C44 1.385(3)
C88 C87 1.393(3)
C37 C38 1.394(3)
C94 C93 1.388(3)
C45 C44 1.381(3)
C86 C85 1.376(4)
C86 C87 1.386(3)
C84 C85 1.392(3)
C41 C40 1.388(3)
C93 C92 1.383(4)
C91 C92 1.382(4)
C40 C39 1.380(4)
C38 C39 1.377(4)
